data_4065269
loop_
_publ_author_name
'Nguyen, Huy V.'
'Sallustrau, Antoine'
'Male, Louise'
'Thornton, Peter J.'
'Tucker, James H. R.'

_publ_section_title
;
 1,1&#x2032;-Homodisubstituted Ferrocenes Containing Adenine and Thymine
 Nucleobases: Synthesis, Electrochemistry, and Formation of H-Bonded
 Arrays
;
_journal_issue 19
_journal_name_full Organometallics
_journal_page_first 5284
_journal_paper_doi 10.1021/om200671b
_journal_volume 30
_journal_year 2011
_chemical_formula_moiety 'C24 H24 Fe N10'
_chemical_formula_sum 'C24 H24 Fe N10'
_chemical_formula_weight 508.38
_chemical_name_systematic
;
1,1'-Bis(9-adeninylethyl)ferrocene
;
_space_group_IT_number 14
_symmetry_cell_setting monoclinic
_symmetry_space_group_name_Hall '-P 2ybc'
_symmetry_space_group_name_H-M 'P 1 21/c 1'
_atom_sites_solution_hydrogens geom
_atom_sites_solution_primary direct
_atom_sites_solution_secondary difmap
_audit_creation_method SHELXL-97
_cell_angle_alpha 90.00
_cell_angle_beta 90.135(8)
_cell_angle_gamma 90.00
_cell_formula_units_Z 2
_cell_length_a 6.3611(6)
_cell_length_b 8.0936(11)
_cell_length_c 20.680(3)
_cell_measurement_reflns_used 19672
_cell_measurement_temperature 120(2)
_cell_measurement_theta_max 27.48
_cell_measurement_theta_min 2.91
_cell_volume 1064.7(2)
_computing_cell_refinement 'DENZO (Otwinowski & Minor, 1997) & COLLECT (Hooft, R.W.W., 1998)'
_computing_data_collection 'COLLECT (Hooft, R.W.W., 1998)'
_computing_data_reduction 'DENZO (Otwinowski & Minor, 1997) & COLLECT (Hooft, R.W.W., 1998)'
_computing_molecular_graphics
;
OLEX2 (Dolomanov, O.V., Bourhis, L.J., Gildea, R.J., Howard, J.A.K,
& Puschmann, H., 2009)
;
_computing_publication_material 'WinGX (Farrugia, 1999)'
_computing_structure_refinement 'SHELXL-97 (Sheldrick, 2008)'
_computing_structure_solution
;
SIR92 (Altomare, Cascarano, Giacovazzo, Guagliardi, Burla, Polidori 
& Camalli, 1994)
;
_diffrn_ambient_temperature 120(2)
_diffrn_detector_area_resol_mean '4096x4096pixels / 62x62mm'
_diffrn_measured_fraction_theta_full 0.986
_diffrn_measured_fraction_theta_max 0.986
_diffrn_measurement_device_type 'Bruker-Nonius APEX II CCD camera on \k-goniostat'
_diffrn_measurement_method '\f & \w scans'
_diffrn_radiation_monochromator '10cm confocal mirrors'
_diffrn_radiation_source 'Bruker-Nonius FR591 rotating anode'
_diffrn_radiation_type MoK\a
_diffrn_radiation_wavelength 0.71073
_diffrn_reflns_av_R_equivalents 0.0739
_diffrn_reflns_av_sigmaI/netI 0.0740
_diffrn_reflns_limit_h_max 7
_diffrn_reflns_limit_h_min -7
_diffrn_reflns_limit_k_max 9
_diffrn_reflns_limit_k_min -8
_diffrn_reflns_limit_l_max 24
_diffrn_reflns_limit_l_min -24
_diffrn_reflns_number 7494
_diffrn_reflns_theta_full 25.00
_diffrn_reflns_theta_max 25.00
_diffrn_reflns_theta_min 2.96
_exptl_absorpt_coefficient_mu 0.747
_exptl_absorpt_correction_T_max 0.9926
_exptl_absorpt_correction_T_min 0.7747
_exptl_absorpt_correction_type multi-scan
_exptl_absorpt_process_details 'SADABS 2007/2 (Sheldrick, G.M., 2007)'
_exptl_crystal_colour 'Light Orange'
_exptl_crystal_density_diffrn 1.586
_exptl_crystal_density_method 'not measured'
_exptl_crystal_description Needle
_exptl_crystal_F_000 528
_exptl_crystal_size_max 0.36
_exptl_crystal_size_mid 0.03
_exptl_crystal_size_min 0.01
_refine_diff_density_max 0.546
_refine_diff_density_min -0.437
_refine_diff_density_rms 0.119
_refine_ls_extinction_method none
_refine_ls_goodness_of_fit_ref 1.158
_refine_ls_hydrogen_treatment constr
_refine_ls_matrix_type full
_refine_ls_number_parameters 161
_refine_ls_number_reflns 1860
_refine_ls_number_restraints 0
_refine_ls_restrained_S_all 1.158
_refine_ls_R_factor_all 0.0932
_refine_ls_R_factor_gt 0.0674
_refine_ls_shift/su_max 0.000
_refine_ls_shift/su_mean 0.000
_refine_ls_structure_factor_coef Fsqd
_refine_ls_weighting_details 'calc w=1/[\s^2^(Fo^2^)+(0.0000P)^2^+4.7175P] where P=(Fo^2^+2Fc^2^)/3'
_refine_ls_weighting_scheme calc
_refine_ls_wR_factor_gt 0.1285
_refine_ls_wR_factor_ref 0.1461
_reflns_number_gt 1521
_reflns_number_total 1860
_reflns_threshold_expression >2\s(I)
_cod_data_source_file om200671b_si_002.cif
_cod_data_source_block 2
_cod_depositor_comments
;
The following automatic conversions were performed:

'_symmetry_cell_setting' value 'Monoclinic' changed to 'monoclinic'
according to /home/saulius/struct/CIF-dictionaries/cif_core.dic
dictionary named 'cif_core.dic' version 2.4.1 from
2010-06-29.

'_exptl_absorpt_correction_type' value 'Multi-scan'
changed to 'multi-scan' according to
/home/saulius/struct/CIF-dictionaries/cif_core.dic dictionary named
'cif_core.dic' version 2.4.1 from 2010-06-29.

Automatic conversion script
Id: cif_fix_values 1715 2011-07-08 13:25:40Z adriana 
;
_cod_original_sg_symbol_H-M 'P 2(1)/c'
_cod_database_code 4065269
_publ_secton_comment
;
The iron atom of the molecule is located on an inversion centre such 
that only half of the molecule is crystallographically unique. 
The structure is a merohedral twin with the refined ratio of the two 
domains being 52:48 and the twin law relating these domains being 
(1 0 0 0 -1 0 0 0 -1). 
;

loop_
_symmetry_equiv_pos_as_xyz
'x, y, z'
'-x, y+1/2, -z+1/2'
'-x, -y, -z'
'x, -y-1/2, z-1/2'

loop_
_atom_site_label
_atom_site_type_symbol
_atom_site_fract_x
_atom_site_fract_y
_atom_site_fract_z
_atom_site_U_iso_or_equiv
_atom_site_adp_type
_atom_site_occupancy
_atom_site_symmetry_multiplicity
_atom_site_calc_flag
_atom_site_refinement_flags
C1 C -0.0773(12) 0.7471(8) 0.5071(4) 0.0288(17) Uani 1 1 d .
C2 C -0.0967(12) 0.6678(9) 0.5680(3) 0.0282(17) Uani 1 1 d .
H2 H -0.2220 0.6606 0.5927 0.034 Uiso 1 1 calc R
C3 C 0.1011(12) 0.6008(9) 0.5861(3) 0.0283(18) Uani 1 1 d .
H3 H 0.1313 0.5437 0.6252 0.034 Uiso 1 1 calc R
C4 C 0.2437(12) 0.6337(9) 0.5363(3) 0.0302(18) Uani 1 1 d .
H4 H 0.3869 0.6006 0.5350 0.036 Uiso 1 1 calc R
C5 C 0.1342(12) 0.7266(8) 0.4876(3) 0.0275(18) Uani 1 1 d .
H5 H 0.1939 0.7674 0.4487 0.033 Uiso 1 1 calc R
C6 C -0.2541(11) 0.8348(9) 0.4724(3) 0.0277(17) Uani 1 1 d .
H6A H -0.2907 0.9355 0.4971 0.033 Uiso 1 1 calc R
H6B H -0.3790 0.7619 0.4724 0.033 Uiso 1 1 calc R
C7 C -0.2064(11) 0.8849(10) 0.4023(3) 0.0277(17) Uani 1 1 d .
H7A H -0.1264 0.9899 0.4020 0.033 Uiso 1 1 calc R
H7B H -0.1188 0.7989 0.3816 0.033 Uiso 1 1 calc R
C8 C -0.5274(14) 1.0420(8) 0.3548(3) 0.0277(18) Uani 1 1 d .
H8 H -0.4905 1.1488 0.3701 0.033 Uiso 1 1 calc R
C9 C -0.6942(12) 0.8414(8) 0.3108(3) 0.0267(16) Uani 1 1 d .
C10 C -0.5132(14) 0.7767(7) 0.3381(3) 0.0237(14) Uani 1 1 d .
C11 C -0.5909(11) 0.5261(9) 0.3066(3) 0.0284(17) Uani 1 1 d .
H11 H -0.5591 0.4115 0.3046 0.034 Uiso 1 1 calc R
C12 C -0.8298(12) 0.7323(9) 0.2779(3) 0.0270(17) Uani 1 1 d .
N1 N -0.4042(10) 0.9057(7) 0.3654(3) 0.0270(14) Uani 1 1 d .
N2 N -0.6997(9) 1.0139(7) 0.3219(3) 0.0274(14) Uani 1 1 d .
N3 N -0.4508(9) 0.6186(7) 0.3381(3) 0.0286(15) Uani 1 1 d .
N4 N -0.7710(10) 0.5715(7) 0.2772(3) 0.0253(14) Uani 1 1 d .
N5 N -1.0077(11) 0.7727(7) 0.2489(3) 0.0289(12) Uani 1 1 d .
H5A H -1.0840 0.6960 0.2299 0.035 Uiso 1 1 calc R
H5B H -1.0500 0.8762 0.2486 0.035 Uiso 1 1 calc R
Fe1 Fe 0.0000 0.5000 0.5000 0.0235(3) Uani 1 2 d S

loop_
_atom_site_aniso_label
_atom_site_aniso_U_11
_atom_site_aniso_U_22
_atom_site_aniso_U_33
_atom_site_aniso_U_23
_atom_site_aniso_U_13
_atom_site_aniso_U_12
C1 0.039(4) 0.026(4) 0.022(4) -0.003(3) -0.009(4) 0.004(3)
C2 0.036(4) 0.029(4) 0.019(3) -0.007(3) 0.001(3) 0.002(3)
C3 0.044(5) 0.026(4) 0.015(3) -0.010(3) -0.004(3) 0.002(4)
C4 0.031(4) 0.033(5) 0.027(4) -0.004(3) -0.005(3) -0.001(3)
C5 0.042(5) 0.019(4) 0.022(4) 0.003(3) -0.004(3) 0.000(3)
C6 0.031(4) 0.025(4) 0.027(3) 0.001(3) -0.004(3) 0.003(3)
C7 0.029(4) 0.031(4) 0.023(3) -0.002(3) -0.005(3) -0.005(3)
C8 0.035(5) 0.023(4) 0.025(3) 0.000(3) -0.005(4) -0.001(4)
C9 0.034(4) 0.024(4) 0.022(3) 0.000(3) -0.001(3) 0.005(3)
C10 0.034(4) 0.021(3) 0.016(3) 0.002(2) -0.001(4) -0.002(4)
C11 0.037(4) 0.021(4) 0.027(4) 0.005(3) 0.007(3) 0.003(3)
C12 0.029(4) 0.033(4) 0.020(3) 0.001(3) 0.002(3) -0.003(3)
N1 0.036(3) 0.020(3) 0.024(3) 0.004(3) -0.003(3) 0.002(3)
N2 0.033(4) 0.028(3) 0.021(3) -0.006(3) -0.001(3) -0.001(3)
N3 0.037(4) 0.023(3) 0.026(3) 0.003(3) 0.003(3) -0.001(3)
N4 0.034(4) 0.019(3) 0.023(3) 0.000(2) 0.000(3) -0.001(3)
N5 0.035(3) 0.027(3) 0.025(2) 0.001(2) -0.005(4) -0.001(4)
Fe1 0.0287(7) 0.0229(7) 0.0189(6) -0.0016(6) -0.0027(11) 0.0011(7)

loop_
_atom_type_symbol
_atom_type_description
_atom_type_scat_dispersion_real
_atom_type_scat_dispersion_imag
_atom_type_scat_source
C C 0.0033 0.0016 'International Tables Vol C Tables 4.2.6.8 and 6.1.1.4'
H H 0.0000 0.0000 'International Tables Vol C Tables 4.2.6.8 and 6.1.1.4'
N N 0.0061 0.0033 'International Tables Vol C Tables 4.2.6.8 and 6.1.1.4'
Fe Fe 0.3463 0.8444 'International Tables Vol C Tables 4.2.6.8 and 6.1.1.4'

loop_
_geom_angle_atom_site_label_1
_geom_angle_atom_site_label_2
_geom_angle_atom_site_label_3
_geom_angle
_geom_angle_site_symmetry_1
_geom_angle_site_symmetry_3
C5 C1 C2 106.5(6) . .
C5 C1 C6 128.9(7) . .
C2 C1 C6 124.6(7) . .
C5 C1 Fe1 68.8(4) . .
C2 C1 Fe1 69.3(4) . .
C6 C1 Fe1 126.8(5) . .
C3 C2 C1 109.1(6) . .
C3 C2 Fe1 70.2(4) . .
C1 C2 Fe1 70.4(4) . .
C3 C2 H2 125.4 . .
C1 C2 H2 125.4 . .
Fe1 C2 H2 125.6 . .
C4 C3 C2 108.0(6) . .
C4 C3 Fe1 69.0(4) . .
C2 C3 Fe1 69.4(4) . .
C4 C3 H3 126.0 . .
C2 C3 H3 126.0 . .
Fe1 C3 H3 127.2 . .
C3 C4 C5 107.6(7) . .
C3 C4 Fe1 71.1(4) . .
C5 C4 Fe1 69.6(4) . .
C3 C4 H4 126.2 . .
C5 C4 H4 126.2 . .
Fe1 C4 H4 124.7 . .
C1 C5 C4 108.7(6) . .
C1 C5 Fe1 70.8(4) . .
C4 C5 Fe1 69.1(4) . .
C1 C5 H5 125.6 . .
C4 C5 H5 125.6 . .
Fe1 C5 H5 126.0 . .
C1 C6 C7 115.1(6) . .
C1 C6 H6A 108.5 . .
C7 C6 H6A 108.5 . .
C1 C6 H6B 108.5 . .
C7 C6 H6B 108.5 . .
H6A C6 H6B 107.5 . .
N1 C7 C6 110.3(6) . .
N1 C7 H7A 109.6 . .
C6 C7 H7A 109.6 . .
N1 C7 H7B 109.6 . .
C6 C7 H7B 109.6 . .
H7A C7 H7B 108.1 . .
N2 C8 N1 114.9(6) . .
N2 C8 H8 122.6 . .
N1 C8 H8 122.5 . .
C10 C9 C12 117.9(6) . .
C10 C9 N2 109.2(6) . .
C12 C9 N2 132.9(6) . .
N3 C10 N1 125.2(7) . .
N3 C10 C9 127.4(7) . .
N1 C10 C9 107.4(5) . .
N3 C11 N4 129.3(6) . .
N3 C11 H11 115.3 . .
N4 C11 H11 115.3 . .
N5 C12 N4 117.9(7) . .
N5 C12 C9 126.0(7) . .
N4 C12 C9 116.1(6) . .
C8 N1 C10 104.9(6) . .
C8 N1 C7 131.3(6) . .
C10 N1 C7 123.6(6) . .
C8 N2 C9 103.6(6) . .
C11 N3 C10 109.8(6) . .
C11 N4 C12 119.5(6) . .
C12 N5 H5A 120.0 . .
C12 N5 H5B 120.0 . .
H5A N5 H5B 120.0 . .
C4 Fe1 C4 180.000(1) . 3_566
C4 Fe1 C5 41.3(3) . .
C4 Fe1 C5 138.7(3) 3_566 .
C4 Fe1 C5 138.7(3) . 3_566
C4 Fe1 C5 41.3(3) 3_566 3_566
C5 Fe1 C5 180.000(1) . 3_566
C4 Fe1 C2 112.1(3) . 3_566
C4 Fe1 C2 67.9(3) 3_566 3_566
C5 Fe1 C2 112.5(3) . 3_566
C5 Fe1 C2 67.5(3) 3_566 3_566
C4 Fe1 C2 67.9(3) . .
C4 Fe1 C2 112.1(3) 3_566 .
C5 Fe1 C2 67.5(3) . .
C5 Fe1 C2 112.5(3) 3_566 .
C2 Fe1 C2 180.0(3) 3_566 .
C4 Fe1 C3 40.0(3) . .
C4 Fe1 C3 140.0(3) 3_566 .
C5 Fe1 C3 67.8(3) . .
C5 Fe1 C3 112.2(3) 3_566 .
C2 Fe1 C3 139.6(3) 3_566 .
C2 Fe1 C3 40.4(3) . .
C4 Fe1 C3 140.0(3) . 3_566
C4 Fe1 C3 40.0(3) 3_566 3_566
C5 Fe1 C3 112.2(3) . 3_566
C5 Fe1 C3 67.8(3) 3_566 3_566
C2 Fe1 C3 40.4(3) 3_566 3_566
C2 Fe1 C3 139.6(3) . 3_566
C3 Fe1 C3 180.000(1) . 3_566
C4 Fe1 C1 68.9(3) . .
C4 Fe1 C1 111.1(3) 3_566 .
C5 Fe1 C1 40.3(3) . .
C5 Fe1 C1 139.7(3) 3_566 .
C2 Fe1 C1 139.6(3) 3_566 .
C2 Fe1 C1 40.4(3) . .
C3 Fe1 C1 68.2(3) . .
C3 Fe1 C1 111.8(3) 3_566 .
C4 Fe1 C1 111.1(3) . 3_566
C4 Fe1 C1 68.9(3) 3_566 3_566
C5 Fe1 C1 139.7(3) . 3_566
C5 Fe1 C1 40.3(3) 3_566 3_566
C2 Fe1 C1 40.4(3) 3_566 3_566
C2 Fe1 C1 139.6(3) . 3_566
C3 Fe1 C1 111.8(3) . 3_566
C3 Fe1 C1 68.2(3) 3_566 3_566
C1 Fe1 C1 180.0(4) . 3_566

loop_
_geom_bond_atom_site_label_1
_geom_bond_atom_site_label_2
_geom_bond_distance
_geom_bond_site_symmetry_2
C1 C5 1.415(10) .
C1 C2 1.420(10) .
C1 C6 1.510(9) .
C1 Fe1 2.065(7) .
C2 C3 1.419(10) .
C2 Fe1 2.051(7) .
C2 H2 0.9500 .
C3 C4 1.399(10) .
C3 Fe1 2.060(6) .
C3 H3 0.9500 .
C4 C5 1.437(10) .
C4 Fe1 2.033(7) .
C4 H4 0.9500 .
C5 Fe1 2.039(7) .
C5 H5 0.9500 .
C6 C7 1.536(9) .
C6 H6A 0.9900 .
C6 H6B 0.9900 .
C7 N1 1.480(9) .
C7 H7A 0.9900 .
C7 H7B 0.9900 .
C8 N2 1.309(10) .
C8 N1 1.370(9) .
C8 H8 0.9500 .
C9 C10 1.384(10) .
C9 C12 1.408(10) .
C9 N2 1.415(9) .
C10 N3 1.340(8) .
C10 N1 1.374(8) .
C11 N3 1.333(9) .
C11 N4 1.347(9) .
C11 H11 0.9500 .
C12 N5 1.321(9) .
C12 N4 1.354(9) .
N5 H5A 0.8800 .
N5 H5B 0.8800 .
Fe1 C4 2.033(7) 3_566
Fe1 C5 2.039(7) 3_566
Fe1 C2 2.051(7) 3_566
Fe1 C3 2.060(6) 3_566
Fe1 C1 2.065(7) 3_566

loop_
_geom_hbond_atom_site_label_D
_geom_hbond_atom_site_label_H
_geom_hbond_atom_site_label_A
_geom_hbond_distance_DH
_geom_hbond_distance_HA
_geom_hbond_distance_DA
_geom_hbond_angle_DHA
_geom_hbond_site_symmetry_A
N5 H5A N2 0.88 2.28 3.159(8) 175.3 2_345
N5 H5B N4 0.88 2.02 2.850(8) 156.8 2_355

loop_
_geom_torsion_atom_site_label_1
_geom_torsion_atom_site_label_2
_geom_torsion_atom_site_label_3
_geom_torsion_atom_site_label_4
_geom_torsion
_geom_torsion_site_symmetry_4
C5 C1 C2 C3 0.7(8) .
C6 C1 C2 C3 -179.2(7) .
Fe1 C1 C2 C3 59.7(5) .
C5 C1 C2 Fe1 -59.0(5) .
C6 C1 C2 Fe1 121.1(7) .
C1 C2 C3 C4 -1.5(8) .
Fe1 C2 C3 C4 58.3(5) .
C1 C2 C3 Fe1 -59.8(5) .
C2 C3 C4 C5 1.7(8) .
Fe1 C3 C4 C5 60.3(5) .
C2 C3 C4 Fe1 -58.6(5) .
C2 C1 C5 C4 0.4(8) .
C6 C1 C5 C4 -179.7(7) .
Fe1 C1 C5 C4 -58.9(5) .
C2 C1 C5 Fe1 59.3(5) .
C6 C1 C5 Fe1 -120.8(8) .
C3 C4 C5 C1 -1.3(8) .
Fe1 C4 C5 C1 60.0(5) .
C3 C4 C5 Fe1 -61.3(5) .
C5 C1 C6 C7 10.3(11) .
C2 C1 C6 C7 -169.9(6) .
Fe1 C1 C6 C7 -81.1(8) .
C1 C6 C7 N1 157.2(6) .
C12 C9 C10 N3 -1.2(11) .
N2 C9 C10 N3 -180.0(6) .
C12 C9 C10 N1 178.1(6) .
N2 C9 C10 N1 -0.6(8) .
C10 C9 C12 N5 -179.7(7) .
N2 C9 C12 N5 -1.3(13) .
C10 C9 C12 N4 1.2(9) .
N2 C9 C12 N4 179.6(7) .
N2 C8 N1 C10 -2.0(8) .
N2 C8 N1 C7 -176.8(6) .
N3 C10 N1 C8 -179.1(7) .
C9 C10 N1 C8 1.5(7) .
N3 C10 N1 C7 -3.8(10) .
C9 C10 N1 C7 176.8(6) .
C6 C7 N1 C8 91.7(9) .
C6 C7 N1 C10 -82.2(8) .
N1 C8 N2 C9 1.6(8) .
C10 C9 N2 C8 -0.6(7) .
C12 C9 N2 C8 -179.1(8) .
N4 C11 N3 C10 0.5(10) .
N1 C10 N3 C11 -178.9(6) .
C9 C10 N3 C11 0.4(10) .
N3 C11 N4 C12 -0.4(11) .
N5 C12 N4 C11 -179.7(6) .
C9 C12 N4 C11 -0.5(9) .
C3 C4 Fe1 C5 117.9(6) .
C3 C4 Fe1 C5 -62.1(6) 3_566
C5 C4 Fe1 C5 180.000(1) 3_566
C3 C4 Fe1 C2 -142.7(4) 3_566
C5 C4 Fe1 C2 99.4(5) 3_566
C3 C4 Fe1 C2 37.3(4) .
C5 C4 Fe1 C2 -80.6(5) .
C5 C4 Fe1 C3 -117.9(6) .
C3 C4 Fe1 C3 180.0 3_566
C5 C4 Fe1 C3 62.1(6) 3_566
C3 C4 Fe1 C1 80.9(5) .
C5 C4 Fe1 C1 -37.0(4) .
C3 C4 Fe1 C1 -99.1(5) 3_566
C5 C4 Fe1 C1 143.0(4) 3_566
C1 C5 Fe1 C4 -119.8(6) .
C1 C5 Fe1 C4 60.2(6) 3_566
C4 C5 Fe1 C4 180.000(1) 3_566
C1 C5 Fe1 C2 141.8(4) 3_566
C4 C5 Fe1 C2 -98.4(5) 3_566
C1 C5 Fe1 C2 -38.2(4) .
C4 C5 Fe1 C2 81.6(5) .
C1 C5 Fe1 C3 -82.0(4) .
C4 C5 Fe1 C3 37.8(4) .
C1 C5 Fe1 C3 98.0(4) 3_566
C4 C5 Fe1 C3 -142.2(4) 3_566
C4 C5 Fe1 C1 119.8(6) .
C1 C5 Fe1 C1 180.000(1) 3_566
C4 C5 Fe1 C1 -60.2(6) 3_566
C3 C2 Fe1 C4 -36.9(4) .
C1 C2 Fe1 C4 83.0(5) .
C3 C2 Fe1 C4 143.1(4) 3_566
C1 C2 Fe1 C4 -97.0(5) 3_566
C3 C2 Fe1 C5 -81.8(5) .
C1 C2 Fe1 C5 38.1(4) .
C3 C2 Fe1 C5 98.2(5) 3_566
C1 C2 Fe1 C5 -141.9(4) 3_566
C1 C2 Fe1 C3 119.9(6) .
C3 C2 Fe1 C3 180.000(5) 3_566
C1 C2 Fe1 C3 -60.1(6) 3_566
C3 C2 Fe1 C1 -119.9(6) .
C3 C2 Fe1 C1 60.1(6) 3_566
C1 C2 Fe1 C1 180.000(5) 3_566
C2 C3 Fe1 C4 119.9(6) .
C4 C3 Fe1 C4 180.0 3_566
C2 C3 Fe1 C4 -60.1(6) 3_566
C4 C3 Fe1 C5 -39.1(4) .
C2 C3 Fe1 C5 80.8(4) .
C4 C3 Fe1 C5 140.9(4) 3_566
C2 C3 Fe1 C5 -99.2(4) 3_566
C4 C3 Fe1 C2 60.1(6) 3_566
C2 C3 Fe1 C2 180.000(5) 3_566
C4 C3 Fe1 C2 -119.9(6) .
C4 C3 Fe1 C1 -82.7(5) .
C2 C3 Fe1 C1 37.2(4) .
C4 C3 Fe1 C1 97.3(5) 3_566
C2 C3 Fe1 C1 -142.8(4) 3_566
C5 C1 Fe1 C4 37.9(4) .
C2 C1 Fe1 C4 -80.3(5) .
C6 C1 Fe1 C4 161.3(7) .
C5 C1 Fe1 C4 -142.1(4) 3_566
C2 C1 Fe1 C4 99.7(5) 3_566
C6 C1 Fe1 C4 -18.7(7) 3_566
C2 C1 Fe1 C5 -118.2(6) .
C6 C1 Fe1 C5 123.4(9) .
C5 C1 Fe1 C5 180.000(1) 3_566
C2 C1 Fe1 C5 61.8(6) 3_566
C6 C1 Fe1 C5 -56.6(9) 3_566
C5 C1 Fe1 C2 -61.8(6) 3_566
C2 C1 Fe1 C2 180.000(5) 3_566
C6 C1 Fe1 C2 61.6(9) 3_566
C5 C1 Fe1 C2 118.2(6) .
C6 C1 Fe1 C2 -118.4(9) .
C5 C1 Fe1 C3 81.0(4) .
C2 C1 Fe1 C3 -37.2(4) .
C6 C1 Fe1 C3 -155.6(7) .
C5 C1 Fe1 C3 -99.0(4) 3_566
C2 C1 Fe1 C3 142.8(4) 3_566
C6 C1 Fe1 C3 24.4(7) 3_566
